data_7236946
loop_
_publ_author_name
'Yang, Shuaijun'
'Chu, Ming'
'Miao, Qian'

_publ_section_title
;
 Connecting two phenazines with a four-membered ring: the synthesis,
 properties and applications of cyclobuta[1,2-b:3,4-b&#x2032;]diphenazines
;
_journal_issue 14
_journal_name_full 'Journal of Materials Chemistry C'
_journal_page_first 3651
_journal_paper_doi 10.1039/C7TC04092J
_journal_volume 6
_journal_year 2018
_chemical_formula_sum 'C34 H48 N2 Si2'
_chemical_formula_weight 540.92
_chemical_name_systematic 2,3-bis(triisopropylsilylethynyl)phenazine
_space_group_crystal_system monoclinic
_space_group_IT_number 14
_space_group_name_Hall '-P 2yn'
_space_group_name_H-M_alt 'P 1 21/n 1'
_atom_sites_solution_hydrogens geom
_audit_creation_method SHELXL-2014/6
_audit_update_record
;
2017-08-23 deposited with the CCDC.
2017-10-12 downloaded from the CCDC.
;
_cell_angle_alpha 90
_cell_angle_beta 100.9788(18)
_cell_angle_gamma 90
_cell_formula_units_Z 4
_cell_length_a 7.6974(5)
_cell_length_b 38.404(2)
_cell_length_c 11.9240(8)
_cell_measurement_reflns_used 187
_cell_measurement_temperature 302(2)
_cell_measurement_theta_max 15
_cell_measurement_theta_min 15
_cell_volume 3460.4(4)
_computing_cell_refinement 'BRUKER D8VENTURE DIFFRACTOMETER'
_computing_data_collection 'BRUKER D8VENTURE DIFFRACTOMETER'
_computing_data_reduction 'BRUKER D8VENTURE DIFFRACTOMETER'
_computing_molecular_graphics 'BRUKER SHELXTL'
_computing_publication_material 'BRUKER SHELXTL'
_computing_structure_refinement 'SHELXL-2014/6 (Sheldrick, 2014)'
_diffrn_ambient_temperature 302(2)
_diffrn_measured_fraction_theta_full 1.000
_diffrn_measured_fraction_theta_max 1.000
_diffrn_measurement_device_type 'BRUKER D8VENTURE DIFFRACTOMETER'
_diffrn_measurement_method 'PHI & OMEGA SCAN'
_diffrn_radiation_type MoK\a
_diffrn_radiation_wavelength 0.71073
_diffrn_reflns_av_R_equivalents 0.0602
_diffrn_reflns_av_unetI/netI 0.0258
_diffrn_reflns_Laue_measured_fraction_full 1.000
_diffrn_reflns_Laue_measured_fraction_max 1.000
_diffrn_reflns_limit_h_max 9
_diffrn_reflns_limit_h_min -9
_diffrn_reflns_limit_k_max 46
_diffrn_reflns_limit_k_min -46
_diffrn_reflns_limit_l_max 14
_diffrn_reflns_limit_l_min -14
_diffrn_reflns_number 120925
_diffrn_reflns_point_group_measured_fraction_full 1.000
_diffrn_reflns_point_group_measured_fraction_max 1.000
_diffrn_reflns_theta_full 25.242
_diffrn_reflns_theta_max 25.250
_diffrn_reflns_theta_min 2.121
_exptl_absorpt_coefficient_mu 0.125
_exptl_absorpt_correction_T_max 0.7456
_exptl_absorpt_correction_T_min 0.6755
_exptl_absorpt_correction_type multi-scan
_exptl_crystal_colour yellow
_exptl_crystal_density_diffrn 1.038
_exptl_crystal_description block
_exptl_crystal_F_000 1176
_exptl_crystal_size_max 0.400
_exptl_crystal_size_mid 0.300
_exptl_crystal_size_min 0.200
_refine_diff_density_max 0.233
_refine_diff_density_min -0.244
_refine_diff_density_rms 0.035
_refine_ls_extinction_method none
_refine_ls_goodness_of_fit_ref 1.059
_refine_ls_hydrogen_treatment constr
_refine_ls_matrix_type full
_refine_ls_number_parameters 506
_refine_ls_number_reflns 6275
_refine_ls_number_restraints 24
_refine_ls_restrained_S_all 1.057
_refine_ls_R_factor_all 0.1265
_refine_ls_R_factor_gt 0.0778
_refine_ls_shift/su_max 0.353
_refine_ls_shift/su_mean 0.006
_refine_ls_structure_factor_coef Fsqd
_refine_ls_weighting_details 'w=1/[\s^2^(Fo^2^)+(0.1022P)^2^+1.2999P] where P=(Fo^2^+2Fc^2^)/3'
_refine_ls_weighting_scheme calc
_refine_ls_wR_factor_gt 0.2028
_refine_ls_wR_factor_ref 0.2377
_reflns_Friedel_coverage 0.000
_reflns_number_gt 3727
_reflns_number_total 6275
_reflns_threshold_expression 'I > 2\s(I)'
_cod_data_source_file c7tc04092j2.cif
_cod_data_source_block o-TIPS-phenazine
_cod_original_cell_volume 3460.3(4)
_cod_original_sg_symbol_H-M 'P 21/n'
_cod_database_code 7236946
_shelx_space_group_comment
;
The symmetry employed for this shelxl refinement is uniquely defined
by the following loop, which should always be used as a source of
symmetry information in preference to the above space-group names.
They are only intended as comments.
;
_shelx_estimated_absorpt_t_min 0.952
_shelx_estimated_absorpt_t_max 0.975
_shelxl_version_number 2014/6

loop_
_space_group_symop_operation_xyz
'x, y, z'
'-x+1/2, y+1/2, -z+1/2'
'-x, -y, -z'
'x-1/2, -y-1/2, z-1/2'

loop_
_atom_site_label
_atom_site_type_symbol
_atom_site_fract_x
_atom_site_fract_y
_atom_site_fract_z
_atom_site_U_iso_or_equiv
_atom_site_adp_type
_atom_site_occupancy
_atom_site_site_symmetry_order
_atom_site_calc_flag
_atom_site_refinement_flags_posn
_atom_site_refinement_flags_adp
_atom_site_refinement_flags_occupancy
_atom_site_disorder_assembly
_atom_site_disorder_group
Si1 Si 0.52873(7) 0.09710(2) 0.53447(3) 0.11029(17) Uani 1 1 d . . . . .
Si2 Si 0.16314(8) 0.19168(2) 0.07142(5) 0.1239(2) Uani 1 1 d . . . . .
N1 N 0.33473(12) -0.02878(2) 0.06107(8) 0.0751(3) Uani 1 1 d . . . . .
N2 N 0.13726(13) 0.00876(3) -0.12526(8) 0.0777(3) Uani 1 1 d . . . . .
C1 C 0.26773(15) -0.04419(3) -0.03818(10) 0.0757(4) Uani 1 1 d . . . . .
C2 C 0.29569(19) -0.08027(4) -0.05125(12) 0.1001(5) Uani 1 1 d . . . . .
H2A H 0.3597 -0.0931 0.0089 0.120 Uiso 1 1 calc R U . . .
C3 C 0.2287(2) -0.09597(4) -0.15166(14) 0.1172(6) Uani 1 1 d . . . . .
H3A H 0.2503 -0.1196 -0.1604 0.141 Uiso 1 1 calc R U . . .
C4 C 0.1291(2) -0.07785(4) -0.24156(13) 0.1203(6) Uani 1 1 d . . . . .
H4A H 0.0822 -0.0897 -0.3086 0.144 Uiso 1 1 calc R U . . .
C5 C 0.0985(2) -0.04363(4) -0.23435(12) 0.1031(5) Uani 1 1 d . . . . .
H5A H 0.0322 -0.0319 -0.2962 0.124 Uiso 1 1 calc R U . . .
C6 C 0.16789(15) -0.02545(3) -0.13175(10) 0.0779(4) Uani 1 1 d . . . . .
C7 C 0.20493(14) 0.02416(3) -0.02546(8) 0.0648(3) Uani 1 1 d . . . . .
C8 C 0.17920(15) 0.06009(3) -0.01279(9) 0.0739(4) Uani 1 1 d . . . . .
H8A H 0.1161 0.0726 -0.0740 0.089 Uiso 1 1 calc R U . . .
C9 C 0.24360(15) 0.07693(3) 0.08590(9) 0.0675(3) Uani 1 1 d . . . . .
C10 C 0.33755(14) 0.05775(3) 0.18261(9) 0.0666(3) Uani 1 1 d . . . . .
C11 C 0.36570(15) 0.02336(3) 0.17095(9) 0.0703(4) Uani 1 1 d . . . . .
H11A H 0.4291 0.0111 0.2328 0.084 Uiso 1 1 calc R U . . .
C12 C 0.30209(14) 0.00530(3) 0.06790(9) 0.0633(3) Uani 1 1 d . . . . .
C13 C 0.39831(17) 0.07429(3) 0.29039(10) 0.0782(4) Uani 1 1 d . . . . .
C14 C 0.44905(18) 0.08575(3) 0.38441(10) 0.0891(5) Uani 1 1 d . . . . .
C15 C 0.21986(18) 0.11411(3) 0.09365(10) 0.0828(4) Uani 1 1 d . . . . .
C16 C 0.1994(2) 0.14502(4) 0.09146(12) 0.1007(5) Uani 1 1 d . . . . .
C17 C 0.5781(4) 0.14268(8) 0.5414(2) 0.1903(17) Uani 0.7014(10) 1 d D . P A 1
H17A H 0.6381 0.1480 0.6196 0.228 Uiso 0.7014(10) 1 calc R U P A 1
C18 C 0.6958(6) 0.15606(11) 0.4600(4) 0.417(4) Uani 0.7014(10) 1 d D . P A 1
H18A H 0.8063 0.1437 0.4741 0.625 Uiso 0.7014(10) 1 calc R U P A 1
H18B H 0.6372 0.1523 0.3824 0.625 Uiso 0.7014(10) 1 calc R U P A 1
H18C H 0.7176 0.1805 0.4727 0.625 Uiso 0.7014(10) 1 calc R U P A 1
C19 C 0.4014(6) 0.16225(14) 0.5195(11) 0.790(9) Uani 0.7014(10) 1 d D . P A 1
H19A H 0.3284 0.1538 0.5705 1.184 Uiso 0.7014(10) 1 calc R U P A 1
H19B H 0.4227 0.1867 0.5322 1.184 Uiso 0.7014(10) 1 calc R U P A 1
H19C H 0.3423 0.1585 0.4419 1.184 Uiso 0.7014(10) 1 calc R U P A 1
C20 C 0.3425(4) 0.08676(7) 0.61009(17) 0.1682(14) Uani 0.7014(10) 1 d D . P A 1
H20A H 0.2455 0.1017 0.5726 0.202 Uiso 0.7014(10) 1 calc R U P A 1
C21 C 0.3745(5) 0.09832(11) 0.73608(19) 0.216(2) Uani 0.7014(10) 1 d D . P A 1
H21A H 0.4191 0.1217 0.7423 0.324 Uiso 0.7014(10) 1 calc R U P A 1
H21B H 0.2652 0.0974 0.7635 0.324 Uiso 0.7014(10) 1 calc R U P A 1
H21C H 0.4593 0.0831 0.7809 0.324 Uiso 0.7014(10) 1 calc R U P A 1
C22 C 0.2702(5) 0.04944(8) 0.5852(3) 0.2497(17) Uani 0.7014(10) 1 d D . P A 1
H22A H 0.2550 0.0448 0.5048 0.374 Uiso 0.7014(10) 1 calc R U P A 1
H22B H 0.3524 0.0330 0.6264 0.374 Uiso 0.7014(10) 1 calc R U P A 1
H22C H 0.1584 0.0473 0.6090 0.374 Uiso 0.7014(10) 1 calc R U P A 1
C23 C 0.7435(3) 0.07270(6) 0.58143(18) 0.1383(11) Uani 0.7014(10) 1 d D . P A 1
H23A H 0.8254 0.0836 0.5385 0.166 Uiso 0.7014(10) 1 calc R U P A 1
C24 C 0.7397(4) 0.03427(6) 0.5455(2) 0.1717(13) Uani 0.7014(10) 1 d D . P A 1
H24A H 0.6884 0.0323 0.4658 0.258 Uiso 0.7014(10) 1 calc R U P A 1
H24B H 0.8582 0.0253 0.5587 0.258 Uiso 0.7014(10) 1 calc R U P A 1
H24C H 0.6702 0.0212 0.5896 0.258 Uiso 0.7014(10) 1 calc R U P A 1
C25 C 0.8222(3) 0.08132(11) 0.70805(18) 0.2007(18) Uani 0.7014(10) 1 d D . P A 1
H25A H 0.8171 0.1060 0.7198 0.301 Uiso 0.7014(10) 1 calc R U P A 1
H25B H 0.7550 0.0696 0.7568 0.301 Uiso 0.7014(10) 1 calc R U P A 1
H25C H 0.9431 0.0737 0.7259 0.301 Uiso 0.7014(10) 1 calc R U P A 1
C26 C 0.3827(5) 0.21246(7) 0.0903(3) 0.253(3) Uani 0.7014(10) 1 d D . P A 1
H26A H 0.4383 0.1999 0.0348 0.303 Uiso 0.7014(10) 1 calc R U P A 1
C27 C 0.5036(5) 0.20313(11) 0.2041(3) 0.310(3) Uani 0.7014(10) 1 d D . P A 1
H27A H 0.4892 0.1789 0.2207 0.465 Uiso 0.7014(10) 1 calc R U P A 1
H27B H 0.6246 0.2075 0.1988 0.465 Uiso 0.7014(10) 1 calc R U P A 1
H27C H 0.4726 0.2171 0.2641 0.465 Uiso 0.7014(10) 1 calc R U P A 1
C28 C 0.3892(6) 0.25061(7) 0.0504(4) 0.275(2) Uani 0.7014(10) 1 d D . P A 1
H28A H 0.3091 0.2536 -0.0212 0.412 Uiso 0.7014(10) 1 calc R U P A 1
H28B H 0.3553 0.2658 0.1065 0.412 Uiso 0.7014(10) 1 calc R U P A 1
H28C H 0.5072 0.2562 0.0412 0.412 Uiso 0.7014(10) 1 calc R U P A 1
C29 C 0.0466(4) 0.19806(7) -0.0813(2) 0.218(2) Uani 0.7014(10) 1 d D . P A 1
H29A H 0.0121 0.2224 -0.0959 0.261 Uiso 0.7014(10) 1 calc R U P A 1
C30 C 0.1690(6) 0.18588(12) -0.1607(3) 0.346(3) Uani 0.7014(10) 1 d D . P A 1
H30A H 0.2696 0.2011 -0.1528 0.519 Uiso 0.7014(10) 1 calc R U P A 1
H30B H 0.2082 0.1626 -0.1408 0.519 Uiso 0.7014(10) 1 calc R U P A 1
H30C H 0.1059 0.1863 -0.2383 0.519 Uiso 0.7014(10) 1 calc R U P A 1
C31 C -0.1164(5) 0.17457(13) -0.0907(4) 0.423(3) Uani 0.7014(10) 1 d D . P A 1
H31A H -0.1903 0.1829 -0.0400 0.635 Uiso 0.7014(10) 1 calc R U P A 1
H31B H -0.1816 0.1749 -0.1678 0.635 Uiso 0.7014(10) 1 calc R U P A 1
H31C H -0.0794 0.1512 -0.0703 0.635 Uiso 0.7014(10) 1 calc R U P A 1
C32 C 0.0226(5) 0.20761(6) 0.1664(2) 0.2116(15) Uani 0.7014(10) 1 d D . P A 1
H32B H -0.0892 0.1974 0.1273 0.254 Uiso 0.7014(10) 1 calc R U P A 1
C33 C -0.0313(6) 0.24571(6) 0.1539(4) 0.280(2) Uani 0.7014(10) 1 d D . P A 1
H33A H -0.0313 0.2532 0.0771 0.420 Uiso 0.7014(10) 1 calc R U P A 1
H33B H -0.1477 0.2485 0.1705 0.420 Uiso 0.7014(10) 1 calc R U P A 1
H33C H 0.0512 0.2595 0.2061 0.420 Uiso 0.7014(10) 1 calc R U P A 1
C34 C 0.0313(6) 0.19033(10) 0.2831(2) 0.239(2) Uani 0.7014(10) 1 d D . P A 1
H34A H 0.0667 0.1665 0.2792 0.358 Uiso 0.7014(10) 1 calc R U P A 1
H34B H 0.1157 0.2024 0.3394 0.358 Uiso 0.7014(10) 1 calc R U P A 1
H34C H -0.0832 0.1913 0.3038 0.358 Uiso 0.7014(10) 1 calc R U P A 1
C17' C 0.7010(9) 0.06054(13) 0.6524(3) 0.959(6) Uani 0.2986(10) 1 d D . P A 2
H17B H 0.7289 0.0558 0.7346 1.151 Uiso 0.2986(10) 1 calc R U P A 2
C18' C 0.7370(10) 0.08962(15) 0.5704(4) 0.683(15) Uani 0.2986(10) 1 d D . P A 2
H18D H 0.7091 0.1118 0.5996 1.024 Uiso 0.2986(10) 1 calc R U P A 2
H18E H 0.8595 0.0892 0.5643 1.024 Uiso 0.2986(10) 1 calc R U P A 2
H18F H 0.6647 0.0859 0.4964 1.024 Uiso 0.2986(10) 1 calc R U P A 2
C19' C 0.7710(10) 0.0495(3) 0.5449(4) 1.041(16) Uani 0.2986(10) 1 d D . P A 2
H19D H 0.7830 0.0246 0.5440 1.562 Uiso 0.2986(10) 1 calc R U P A 2
H19E H 0.6893 0.0568 0.4779 1.562 Uiso 0.2986(10) 1 calc R U P A 2
H19F H 0.8842 0.0601 0.5458 1.562 Uiso 0.2986(10) 1 calc R U P A 2
C20' C 0.3622(7) 0.09475(9) 0.6086(8) 0.470(8) Uani 0.2986(10) 1 d D . P A 2
H20B H 0.4120 0.1042 0.6842 0.564 Uiso 0.2986(10) 1 calc R U P A 2
C21' C 0.372(3) 0.05482(10) 0.6241(9) 0.437(14) Uani 0.2986(10) 1 d D . P A 2
H21D H 0.4888 0.0483 0.6618 0.656 Uiso 0.2986(10) 1 calc R U P A 2
H21E H 0.2878 0.0476 0.6695 0.656 Uiso 0.2986(10) 1 calc R U P A 2
H21F H 0.3447 0.0438 0.5506 0.656 Uiso 0.2986(10) 1 calc R U P A 2
C22' C 0.2167(7) 0.12080(16) 0.5561(8) 0.357(7) Uani 0.2986(10) 1 d D . P A 2
H22D H 0.2638 0.1440 0.5632 0.536 Uiso 0.2986(10) 1 calc R U P A 2
H22E H 0.1762 0.1154 0.4768 0.536 Uiso 0.2986(10) 1 calc R U P A 2
H22F H 0.1194 0.1192 0.5957 0.536 Uiso 0.2986(10) 1 calc R U P A 2
C23' C 0.5864(4) 0.15389(16) 0.5091(5) 0.71(2) Uani 0.2986(10) 1 d D . P A 2
H23B H 0.6311 0.1602 0.5890 0.855 Uiso 0.2986(10) 1 calc R U P A 2
C25' C 0.7637(5) 0.14530(16) 0.4742(5) 0.198(3) Uani 0.2986(10) 1 d D . P A 2
H25D H 0.8459 0.1370 0.5395 0.297 Uiso 0.2986(10) 1 calc R U P A 2
H25E H 0.7457 0.1277 0.4160 0.297 Uiso 0.2986(10) 1 calc R U P A 2
H25F H 0.8103 0.1659 0.4451 0.297 Uiso 0.2986(10) 1 calc R U P A 2
C24' C 0.3934(5) 0.16576(16) 0.4999(7) 0.209(4) Uani 0.2986(10) 1 d D . P A 2
H24D H 0.3602 0.1638 0.5732 0.314 Uiso 0.2986(10) 1 calc R U P A 2
H24E H 0.3822 0.1895 0.4748 0.314 Uiso 0.2986(10) 1 calc R U P A 2
H24F H 0.3175 0.1513 0.4458 0.314 Uiso 0.2986(10) 1 calc R U P A 2
C26' C 0.3149(7) 0.20583(15) -0.0034(3) 0.624(7) Uani 0.2986(10) 1 d D . P A 2
H26B H 0.2675 0.2277 -0.0392 0.749 Uiso 0.2986(10) 1 calc R U P A 2
C27' C 0.3747(10) 0.18472(19) -0.0985(4) 0.454(6) Uani 0.2986(10) 1 d D . P A 2
H27D H 0.2746 0.1801 -0.1580 0.681 Uiso 0.2986(10) 1 calc R U P A 2
H27E H 0.4613 0.1978 -0.1291 0.681 Uiso 0.2986(10) 1 calc R U P A 2
H27F H 0.4257 0.1631 -0.0678 0.681 Uiso 0.2986(10) 1 calc R U P A 2
C28' C 0.4525(8) 0.2165(3) 0.1022(5) 0.529(8) Uani 0.2986(10) 1 d D . P A 2
H28D H 0.3954 0.2295 0.1536 0.793 Uiso 0.2986(10) 1 calc R U P A 2
H28E H 0.5062 0.1961 0.1400 0.793 Uiso 0.2986(10) 1 calc R U P A 2
H28F H 0.5419 0.2307 0.0787 0.793 Uiso 0.2986(10) 1 calc R U P A 2
C29' C -0.0806(10) 0.19279(9) -0.0037(4) 0.190(4) Uani 0.2986(10) 1 d D . P A 2
H29B H -0.1520 0.1844 0.0505 0.229 Uiso 0.2986(10) 1 calc R U P A 2
C30' C -0.1351(10) 0.23066(10) -0.0341(9) 0.281(6) Uani 0.2986(10) 1 d D . P A 2
H30D H -0.0952 0.2453 0.0309 0.421 Uiso 0.2986(10) 1 calc R U P A 2
H30E H -0.0826 0.2382 -0.0968 0.421 Uiso 0.2986(10) 1 calc R U P A 2
H30F H -0.2617 0.2321 -0.0554 0.421 Uiso 0.2986(10) 1 calc R U P A 2
C31' C -0.1637(9) 0.17877(19) -0.1223(4) 0.241(4) Uani 0.2986(10) 1 d D . P A 2
H31D H -0.1456 0.1541 -0.1244 0.361 Uiso 0.2986(10) 1 calc R U P A 2
H31E H -0.2883 0.1837 -0.1377 0.361 Uiso 0.2986(10) 1 calc R U P A 2
H31F H -0.1093 0.1898 -0.1791 0.361 Uiso 0.2986(10) 1 calc R U P A 2
C32' C 0.2177(5) 0.20710(10) 0.2226(8) 0.349(6) Uani 0.2986(10) 1 d D . P A 2
H32A H 0.3200 0.1986 0.2776 0.419 Uiso 0.2986(10) 1 calc R U P A 2
C33' C 0.176(3) 0.24608(11) 0.2028(17) 0.96(3) Uani 0.2986(10) 1 d D . P A 2
H33D H 0.2816 0.2581 0.1928 1.438 Uiso 0.2986(10) 1 calc R U P A 2
H33F H 0.0864 0.2489 0.1356 1.438 Uiso 0.2986(10) 1 calc R U P A 2
H33E H 0.1352 0.2555 0.2676 1.438 Uiso 0.2986(10) 1 calc R U P A 2
C34' C 0.0251(6) 0.1994(2) 0.2331(7) 0.424(6) Uani 0.2986(10) 1 d D . P A 2
H34D H 0.0123 0.1750 0.2468 0.636 Uiso 0.2986(10) 1 calc R U P A 2
H34E H -0.0041 0.2125 0.2955 0.636 Uiso 0.2986(10) 1 calc R U P A 2
H34F H -0.0530 0.2059 0.1635 0.636 Uiso 0.2986(10) 1 calc R U P A 2

loop_
_atom_site_aniso_label
_atom_site_aniso_U_11
_atom_site_aniso_U_22
_atom_site_aniso_U_33
_atom_site_aniso_U_23
_atom_site_aniso_U_13
_atom_site_aniso_U_12
Si1 0.1296(3) 0.1295(3) 0.0630(2) -0.0171(2) -0.0039(2) -0.0042(3)
Si2 0.1632(4) 0.0738(2) 0.1311(4) 0.0114(2) 0.0189(3) 0.0176(3)
N1 0.0831(6) 0.0701(5) 0.0741(5) 0.0049(5) 0.0202(5) 0.0010(5)
N2 0.0813(6) 0.0907(6) 0.0594(5) -0.0054(5) 0.0091(4) -0.0057(5)
C1 0.0766(7) 0.0765(7) 0.0794(6) -0.0093(6) 0.0285(5) -0.0075(6)
C2 0.1156(10) 0.0822(8) 0.1080(9) -0.0133(7) 0.0349(7) -0.0001(8)
C3 0.1362(11) 0.0908(9) 0.1319(11) -0.0322(8) 0.0443(9) -0.0088(8)
C4 0.1367(12) 0.1168(10) 0.1107(10) -0.0456(8) 0.0322(9) -0.0200(9)
C5 0.1162(10) 0.1128(10) 0.0804(8) -0.0281(7) 0.0192(7) -0.0156(8)
C6 0.0749(7) 0.0922(8) 0.0708(6) -0.0144(6) 0.0244(5) -0.0102(6)
C7 0.0675(6) 0.0762(6) 0.0506(5) 0.0007(5) 0.0111(5) -0.0066(5)
C8 0.0861(7) 0.0777(7) 0.0546(6) 0.0081(5) 0.0050(5) 0.0034(6)
C9 0.0767(7) 0.0690(6) 0.0551(5) 0.0046(5) 0.0079(5) -0.0001(5)
C10 0.0733(6) 0.0730(6) 0.0522(5) 0.0043(5) 0.0083(5) -0.0044(5)
C11 0.0809(7) 0.0723(6) 0.0545(5) 0.0102(5) 0.0046(5) 0.0003(6)
C12 0.0651(6) 0.0671(6) 0.0594(5) 0.0048(5) 0.0165(5) -0.0036(5)
C13 0.0942(8) 0.0748(7) 0.0611(6) 0.0059(6) 0.0030(6) -0.0023(6)
C14 0.1052(9) 0.0890(8) 0.0656(7) -0.0032(6) -0.0031(7) -0.0016(7)
C15 0.1019(8) 0.0785(7) 0.0645(6) 0.0051(6) 0.0071(6) 0.0020(7)
C16 0.1264(11) 0.0809(8) 0.0919(9) 0.0062(7) 0.0136(8) 0.0106(8)
C17 0.297(4) 0.131(2) 0.115(2) -0.0213(17) -0.031(2) -0.018(3)
C18 0.530(7) 0.176(3) 0.592(10) 0.028(4) 0.228(6) -0.143(4)
C19 1.244(18) 0.191(5) 1.09(2) 0.010(7) 0.611(13) 0.252(6)
C20 0.175(2) 0.264(4) 0.0731(12) 0.0018(18) 0.0435(13) 0.007(2)
C21 0.208(3) 0.368(5) 0.0806(15) -0.016(2) 0.0486(16) 0.033(3)
C22 0.260(3) 0.305(4) 0.210(3) -0.009(3) 0.108(2) -0.152(2)
C23 0.1238(17) 0.183(2) 0.0915(14) 0.0186(16) -0.0219(14) 0.0129(17)
C24 0.220(3) 0.149(2) 0.128(2) -0.0003(17) -0.012(2) 0.0829(17)
C25 0.1167(18) 0.394(5) 0.0701(13) -0.020(2) -0.0360(13) 0.020(3)
C26 0.189(3) 0.105(2) 0.461(7) 0.042(3) 0.053(4) -0.013(2)
C27 0.209(4) 0.219(4) 0.441(8) 0.027(5) -0.096(4) -0.038(3)
C28 0.284(4) 0.1029(19) 0.462(6) 0.082(3) 0.136(4) -0.014(2)
C29 0.369(5) 0.1212(19) 0.139(2) 0.0408(17) -0.011(3) 0.065(2)
C30 0.674(8) 0.224(4) 0.188(3) 0.055(3) 0.205(3) 0.127(5)
C31 0.405(5) 0.392(8) 0.334(4) -0.040(5) -0.281(3) 0.028(5)
C32 0.337(3) 0.1114(19) 0.227(3) 0.0296(19) 0.156(2) 0.067(2)
C33 0.381(4) 0.099(2) 0.418(5) -0.015(3) 0.225(3) 0.046(2)
C34 0.348(4) 0.244(4) 0.157(2) 0.010(3) 0.130(2) 0.059(3)
C17' 1.914(15) 0.627(7) 0.629(7) 0.555(6) 0.984(7) 1.006(7)
C18' 0.118(6) 1.81(5) 0.095(4) -0.292(9) -0.040(4) 0.134(14)
C19' 1.210(14) 0.852(9) 0.99(4) 0.311(13) 0.041(17) 0.926(6)
C20' 0.082(4) 0.86(2) 0.421(13) -0.371(11) -0.079(6) 0.119(8)
C21' 0.93(4) 0.168(7) 0.155(7) 0.059(6) -0.056(14) 0.093(13)
C22' 0.186(6) 0.687(19) 0.192(8) -0.085(10) 0.022(6) 0.191(8)
C23' 1.84(6) 0.063(4) 0.095(4) -0.044(3) -0.176(13) 0.023(13)
C25' 0.287(7) 0.179(5) 0.139(5) -0.071(4) 0.072(5) -0.141(4)
C24' 0.270(8) 0.115(4) 0.193(7) 0.003(5) -0.080(6) 0.060(5)
C26' 0.383(9) 0.208(5) 1.37(2) 0.324(6) 0.390(8) -0.060(4)
C27' 0.585(9) 0.344(15) 0.591(8) 0.122(9) 0.510(5) 0.063(9)
C28' 0.237(6) 1.13(2) 0.178(8) 0.155(11) -0.058(6) -0.400(7)
C29' 0.240(8) 0.114(4) 0.209(7) 0.069(4) 0.020(6) 0.045(5)
C30' 0.200(7) 0.177(5) 0.461(15) 0.135(7) 0.053(8) 0.103(4)
C31' 0.202(6) 0.258(7) 0.201(6) -0.091(6) -0.117(5) 0.104(5)
C32' 0.477(14) 0.136(4) 0.355(11) -0.141(5) -0.124(10) 0.147(6)
C33' 1.42(7) 0.374(14) 0.84(3) -0.400(12) -0.40(3) -0.02(2)
C34' 0.860(16) 0.284(7) 0.201(6) 0.140(5) 0.284(7) 0.353(7)

loop_
_atom_type_symbol
_atom_type_description
_atom_type_scat_dispersion_real
_atom_type_scat_dispersion_imag
_atom_type_scat_source
C C 0.0033 0.0016 'International Tables Vol C Tables 4.2.6.8 and 6.1.1.4'
H H 0.0000 0.0000 'International Tables Vol C Tables 4.2.6.8 and 6.1.1.4'
N N 0.0061 0.0033 'International Tables Vol C Tables 4.2.6.8 and 6.1.1.4'
Si Si 0.0817 0.0704 'International Tables Vol C Tables 4.2.6.8 and 6.1.1.4'

loop_
_geom_angle_atom_site_label_1
_geom_angle_atom_site_label_2
_geom_angle_atom_site_label_3
_geom_angle
C20' Si1 C14 110.6(3)
C17 Si1 C14 107.86(10)
C17 Si1 C20 111.08(13)
C14 Si1 C20 105.97(9)
C17 Si1 C23 107.78(12)
C14 Si1 C23 106.44(8)
C20 Si1 C23 117.27(11)
C20' Si1 C17' 93.2(3)
C14 Si1 C17' 120.90(12)
C20' Si1 C23' 108.01(17)
C14 Si1 C23' 97.88(15)
C17' Si1 C23' 125.65(18)
C20' Si1 C21' 40.0(4)
C14 Si1 C21' 99.9(2)
C17' Si1 C21' 65.3(4)
C23' Si1 C21' 147.5(3)
C26' Si2 C16 106.4(2)
C32 Si2 C16 110.15(10)
C32 Si2 C26 114.79(16)
C16 Si2 C26 107.20(10)
C26' Si2 C32' 110.9(2)
C16 Si2 C32' 100.64(14)
C32 Si2 C29 109.17(14)
C16 Si2 C29 106.69(10)
C26 Si2 C29 108.52(15)
C26' Si2 C29' 117.3(2)
C16 Si2 C29' 101.23(12)
C32' Si2 C29' 117.6(2)
C26' Si2 C28' 39.93(19)
C16 Si2 C28' 104.9(3)
C32' Si2 C28' 72.1(2)
C29' Si2 C28' 149.7(3)
C26' Si2 C34' 147.6(2)
C16 Si2 C34' 95.5(2)
C32' Si2 C34' 40.11(19)
C29' Si2 C34' 80.1(2)
C28' Si2 C34' 111.8(2)
C1 N1 C12 116.23(9)
C6 N2 C7 116.14(9)
N1 C1 C2 119.35(11)
N1 C1 C6 122.02(11)
C2 C1 C6 118.63(11)
C3 C2 C1 119.61(13)
C2 C3 C4 121.60(14)
C5 C4 C3 121.49(14)
C4 C5 C6 119.66(13)
N2 C6 C5 119.34(11)
N2 C6 C1 121.67(10)
C5 C6 C1 118.98(12)
N2 C7 C8 119.27(9)
N2 C7 C12 121.95(10)
C8 C7 C12 118.78(9)
C9 C8 C7 121.83(10)
C8 C9 C10 119.78(10)
C8 C9 C15 119.93(10)
C10 C9 C15 120.29(9)
C11 C10 C13 119.72(10)
C11 C10 C9 118.93(9)
C13 C10 C9 121.35(10)
C10 C11 C12 122.23(10)
N1 C12 C11 119.63(9)
N1 C12 C7 121.97(9)
C11 C12 C7 118.40(10)
C14 C13 C10 175.10(13)
C13 C14 Si1 172.23(12)
C16 C15 C9 175.12(13)
C15 C16 Si2 173.83(13)
C19 C17 C18 109.8(5)
C19 C17 Si1 107.4(3)
C18 C17 Si1 116.3(2)
C21 C20 C22 116.1(3)
C21 C20 Si1 114.4(2)
C22 C20 Si1 112.6(2)
C24 C23 C25 117.4(2)
C24 C23 Si1 115.15(18)
C25 C23 Si1 109.87(19)
C27 C26 C28 116.4(3)
C27 C26 Si2 113.2(3)
C28 C26 Si2 117.1(2)
C30 C29 C31 111.5(3)
C30 C29 Si2 108.8(2)
C31 C29 Si2 103.1(2)
C33 C32 C34 118.0(3)
C33 C32 Si2 116.6(3)
C34 C32 Si2 119.5(2)
C19' C17' C18' 62.6(5)
C19' C17' Si1 84.8(3)
C18' C17' Si1 45.9(3)
C22' C20' C21' 135.0(8)
C22' C20' Si1 108.5(6)
C21' C20' Si1 95.3(8)
C20' C21' Si1 44.8(5)
C24' C23' C25' 160.0(6)
C24' C23' Si1 94.8(3)
C25' C23' Si1 92.1(4)
C27' C26' C28' 119.2(5)
C27' C26' Si2 123.7(5)
C28' C26' Si2 95.3(4)
C26' C28' Si2 44.8(3)
C31' C29' C30' 93.9(5)
C31' C29' Si2 128.4(5)
C30' C29' Si2 109.2(4)
C33' C32' C34' 91.5(9)
C33' C32' Si2 99.1(8)
C34' C32' Si2 88.5(4)
C32' C34' Si2 51.4(4)

loop_
_geom_bond_atom_site_label_1
_geom_bond_atom_site_label_2
_geom_bond_distance
Si1 C20' 1.693(8)
Si1 C17 1.790(3)
Si1 C14 1.8302(13)
Si1 C20 1.876(3)
Si1 C23 1.890(3)
Si1 C17' 2.235(5)
Si1 C23' 2.258(6)
Si1 C21' 2.393(14)
Si2 C26' 1.689(6)
Si2 C32 1.815(3)
Si2 C16 1.8221(14)
Si2 C26 1.844(4)
Si2 C32' 1.868(9)
Si2 C29 1.886(3)
Si2 C29' 1.920(7)
Si2 C28' 2.387(7)
Si2 C34' 2.390(8)
N1 C1 1.3358(14)
N1 C12 1.3380(14)
N2 C6 1.3397(16)
N2 C7 1.3420(13)
C1 C2 1.4153(18)
C1 C6 1.4236(16)
C2 C3 1.352(2)
C3 C4 1.381(2)
C4 C5 1.341(2)
C5 C6 1.4215(17)
C7 C8 1.4060(16)
C7 C12 1.4164(14)
C8 C9 1.3517(15)
C9 C10 1.4415(14)
C9 C15 1.4443(17)
C10 C11 1.3496(16)
C10 C13 1.4300(15)
C11 C12 1.4147(14)
C13 C14 1.1985(16)
C15 C16 1.1973(18)
C17 C19 1.532(5)
C17 C18 1.537(5)
C20 C21 1.541(3)
C20 C22 1.546(4)
C23 C24 1.535(3)
C23 C25 1.552(3)
C26 C27 1.535(5)
C26 C28 1.544(4)
C29 C30 1.531(5)
C29 C31 1.532(5)
C32 C33 1.520(3)
C32 C34 1.532(4)
C17' C19' 1.541(7)
C17' C18' 1.543(6)
C20' C22' 1.543(6)
C20' C21' 1.544(5)
C23' C24' 1.537(5)
C23' C25' 1.538(6)
C26' C27' 1.535(7)
C26' C28' 1.538(6)
C29' C31' 1.534(6)
C29' C30' 1.538(5)
C32' C33' 1.540(6)
C32' C34' 1.541(6)
